data_2204451
loop_
_publ_author_name
'S. Selvanayagam'
'D. Velmurugan'
'K. Ravikumar'
'S. Narasinga Rao'
'M. Poornachandran'
'R. Raghunathan'

_publ_section_title
;
 3'-(2-Chlorophenyl)-1'-methyl-4'nitrospiro[indan-2,2'-pyrrolidine]-1,3-dione
;
_journal_issue 11
_journal_name_full 'Acta Crystallographica Section E'
_journal_page_first o2157
_journal_page_last o2159
_journal_paper_doi 10.1107/S1600536804026686
_journal_volume 60
_journal_year 2004
_chemical_formula_iupac 'C19 H15 Cl N2 O4'
_chemical_formula_moiety 'C19 H15 Cl N2 O4'
_chemical_formula_sum 'C19 H15 Cl N2 O4'
_chemical_formula_weight 370.78
_chemical_name_systematic
;
3'-(2-Chlorophenyl)-1'-methyl-4'nitrospiro[indan-2, 2'-pyrrolidine]-1,3-dione
;
_space_group_IT_number 9
_symmetry_cell_setting monoclinic
_symmetry_space_group_name_Hall 'C -2yc'
_symmetry_space_group_name_H-M 'C 1 c 1'
_atom_sites_solution_hydrogens geom
_atom_sites_solution_primary direct
_atom_sites_solution_secondary difmap
_audit_creation_method SHELXL-97
_cell_angle_alpha 90.00
_cell_angle_beta 100.0450(10)
_cell_angle_gamma 90.00
_cell_formula_units_Z 4
_cell_length_a 13.0966(12)
_cell_length_b 8.6225(8)
_cell_length_c 15.7306(14)
_cell_measurement_reflns_used 2598
_cell_measurement_temperature 293(2)
_cell_measurement_theta_max 26.08
_cell_measurement_theta_min 2.63
_cell_volume 1749.2(3)
_computing_cell_refinement 'SAINT (Bruker, 2001)'
_computing_data_collection 'SMART (Bruker, 2001)'
_computing_data_reduction SAINT
_computing_molecular_graphics
;
ORTEP-3 (Farrugia, 1997) and PLATON (Spek, 2003)
;
_computing_publication_material 'SHELXL97 and PARST (Nardelli, 1995)'
_computing_structure_refinement 'SHELXL97 (Sheldrick, 1997)'
_computing_structure_solution 'SHELXS97 (Sheldrick, 1997)'
_diffrn_ambient_temperature 293(2)
_diffrn_measured_fraction_theta_full 0.468
_diffrn_measured_fraction_theta_max 0.468
_diffrn_measurement_device 'Bruker SMART APEX'
_diffrn_measurement_device_type 'CCD Area Detector'
_diffrn_measurement_method \w
_diffrn_radiation_monochromator graphite
_diffrn_radiation_source 'fine-focus sealed tube'
_diffrn_radiation_type MoK\a
_diffrn_radiation_wavelength 0.71073
_diffrn_reflns_av_R_equivalents 0.0152
_diffrn_reflns_av_sigmaI/netI 0.0285
_diffrn_reflns_limit_h_max 16
_diffrn_reflns_limit_h_min -16
_diffrn_reflns_limit_k_max 9
_diffrn_reflns_limit_k_min -10
_diffrn_reflns_limit_l_max 20
_diffrn_reflns_limit_l_min -20
_diffrn_reflns_number 5115
_diffrn_reflns_theta_full 27.93
_diffrn_reflns_theta_max 27.93
_diffrn_reflns_theta_min 2.63
_diffrn_standards_decay_% 0
_diffrn_standards_number 0
_exptl_absorpt_coefficient_mu 0.246
_exptl_absorpt_correction_type none
_exptl_crystal_colour Colourless
_exptl_crystal_density_diffrn 1.408
_exptl_crystal_density_meas ?
_exptl_crystal_density_method 'not measured'
_exptl_crystal_description Block
_exptl_crystal_F_000 768
_exptl_crystal_size_max 0.24
_exptl_crystal_size_mid 0.20
_exptl_crystal_size_min 0.16
_refine_diff_density_max 0.313
_refine_diff_density_min -0.133
_refine_ls_abs_structure_details 'Flack (1983)'
_refine_ls_abs_structure_Flack 0.04(6)
_refine_ls_extinction_method none
_refine_ls_goodness_of_fit_ref 1.015
_refine_ls_hydrogen_treatment constr
_refine_ls_matrix_type full
_refine_ls_number_parameters 235
_refine_ls_number_reflns 3199
_refine_ls_number_restraints 2
_refine_ls_restrained_S_all 1.014
_refine_ls_R_factor_all 0.0427
_refine_ls_R_factor_gt 0.0405
_refine_ls_shift/su_max 0.000
_refine_ls_shift/su_mean 0.000
_refine_ls_structure_factor_coef Fsqd
_refine_ls_weighting_details 'calc w = 1/[\s^2^(Fo^2^)+(0.0607P)^2^+0.5297P] where P = (Fo^2^+2Fc^2^)/3'
_refine_ls_weighting_scheme calc
_refine_ls_wR_factor_gt 0.1006
_refine_ls_wR_factor_ref 0.1023
_reflns_number_gt 3013
_reflns_number_total 3199
_reflns_threshold_expression I>2\s(I)
_cod_data_source_file bt6551.cif
_cod_data_source_block I
_cod_depositor_comments
;
The following automatic conversions were performed:

'_exptl_crystal_density_meas' value 'none' was changed to '?' - the
value is perceived as not measured.

Automatic conversion script
Id: cif_fix_values 3008 2015-01-20 13:52:24Z robertas 
;
_cod_original_sg_symbol_H-M 'C c'
_cod_database_code 2204451
_cod_database_fobs_code 2204451

loop_
_symmetry_equiv_pos_as_xyz
'x, y, z'
'x, -y, z+1/2'
'x+1/2, y+1/2, z'
'x+1/2, -y+1/2, z+1/2'

loop_
_atom_site_label
_atom_site_fract_x
_atom_site_fract_y
_atom_site_fract_z
_atom_site_U_iso_or_equiv
_atom_site_adp_type
_atom_site_calc_flag
_atom_site_refinement_flags
_atom_site_occupancy
_atom_site_type_symbol
Cl1 0.06235(5) 0.05876(9) 0.01226(5) 0.0620(2) Uani d . 1 Cl
N1 -0.29499(17) 0.1249(3) -0.13195(13) 0.0516(5) Uani d . 1 N
C2 -0.22614(17) 0.1521(3) -0.05093(13) 0.0384(5) Uani d . 1 C
C3 -0.17189(16) -0.0080(3) -0.03372(13) 0.0364(4) Uani d . 1 C
H3 -0.1193 -0.0163 -0.0708 0.044 Uiso calc R 1 H
C4 -0.26015(19) -0.1196(3) -0.06839(14) 0.0430(5) Uani d . 1 C
H4 -0.2946 -0.1527 -0.0209 0.052 Uiso calc R 1 H
C5 -0.3361(2) -0.0303(4) -0.1336(2) 0.0640(8) Uani d . 1 C
H5A -0.3410 -0.0755 -0.1907 0.077 Uiso calc R 1 H
H5B -0.4045 -0.0303 -0.1178 0.077 Uiso calc R 1 H
C6 -0.3701(3) 0.2459(4) -0.1616(2) 0.0758(10) Uani d . 1 C
H6A -0.3358 0.3447 -0.1577 0.114 Uiso calc R 1 H
H6B -0.4228 0.2466 -0.1262 0.114 Uiso calc R 1 H
H6C -0.4012 0.2263 -0.2205 0.114 Uiso calc R 1 H
C7 -0.14665(18) 0.2815(3) -0.05749(13) 0.0388(5) Uani d . 1 C
C8 -0.12996(16) 0.3654(3) 0.02558(14) 0.0377(5) Uani d . 1 C
C9 -0.0550(2) 0.4748(3) 0.05534(18) 0.0523(6) Uani d . 1 C
H9 -0.0084 0.5089 0.0210 0.063 Uiso calc R 1 H
C10 -0.0519(2) 0.5316(4) 0.1376(2) 0.0618(7) Uani d . 1 C
H10 -0.0028 0.6062 0.1588 0.074 Uiso calc R 1 H
C11 -0.1201(3) 0.4800(4) 0.18910(18) 0.0624(7) Uani d . 1 C
H11 -0.1150 0.5185 0.2449 0.075 Uiso calc R 1 H
C12 -0.1955(2) 0.3727(3) 0.15919(15) 0.0503(6) Uani d . 1 C
H12 -0.2417 0.3387 0.1938 0.060 Uiso calc R 1 H
C13 -0.20059(16) 0.3167(3) 0.07612(13) 0.0377(5) Uani d . 1 C
C14 -0.27226(17) 0.2023(3) 0.02823(15) 0.0422(5) Uani d . 1 C
O15 -0.35173(14) 0.1556(3) 0.04656(15) 0.0652(5) Uani d . 1 O
O16 -0.10533(16) 0.3056(2) -0.11809(11) 0.0578(5) Uani d . 1 O
C17 -0.11888(18) -0.0347(3) 0.05881(13) 0.0383(5) Uani d . 1 C
C18 -0.01440(19) -0.0033(3) 0.08565(15) 0.0459(5) Uani d . 1 C
C19 0.0324(2) -0.0193(4) 0.17093(18) 0.0618(7) Uani d . 1 C
H19 0.1026 0.0022 0.1873 0.074 Uiso calc R 1 H
C20 -0.0240(3) -0.0663(4) 0.23109(18) 0.0685(9) Uani d . 1 C
H20 0.0078 -0.0771 0.2884 0.082 Uiso calc R 1 H
C21 -0.1271(3) -0.0978(4) 0.20753(17) 0.0619(7) Uani d . 1 C
H21 -0.1658 -0.1289 0.2488 0.074 Uiso calc R 1 H
C22 -0.1739(2) -0.0834(3) 0.12188(15) 0.0492(6) Uani d . 1 C
H22 -0.2439 -0.1069 0.1062 0.059 Uiso calc R 1 H
N23 -0.22128(19) -0.2603(3) -0.10985(14) 0.0562(5) Uani d . 1 N
O24 -0.1343(2) -0.2661(4) -0.1227(3) 0.1133(11) Uani d . 1 O
O25 -0.2826(2) -0.3616(3) -0.1315(2) 0.1006(9) Uani d . 1 O

loop_
_atom_site_aniso_label
_atom_site_aniso_U_11
_atom_site_aniso_U_22
_atom_site_aniso_U_33
_atom_site_aniso_U_12
_atom_site_aniso_U_13
_atom_site_aniso_U_23
Cl1 0.0424(3) 0.0684(5) 0.0752(4) -0.0042(3) 0.0101(3) -0.0019(3)
N1 0.0540(12) 0.0432(13) 0.0498(11) -0.0036(10) -0.0127(9) -0.0027(9)
C2 0.0407(11) 0.0328(12) 0.0385(10) -0.0045(9) -0.0016(8) -0.0008(8)
C3 0.0383(11) 0.0350(12) 0.0352(9) -0.0059(9) 0.0043(8) -0.0027(8)
C4 0.0494(12) 0.0387(14) 0.0405(11) -0.0098(10) 0.0071(9) -0.0067(9)
C5 0.0570(16) 0.0495(18) 0.0750(18) -0.0060(13) -0.0178(14) -0.0118(13)
C6 0.077(2) 0.056(2) 0.0789(19) 0.0088(15) -0.0299(17) 0.0006(15)
C7 0.0457(11) 0.0330(12) 0.0367(10) -0.0034(9) 0.0047(8) 0.0028(8)
C8 0.0400(11) 0.0306(13) 0.0416(10) -0.0037(9) 0.0043(9) -0.0008(8)
C9 0.0503(13) 0.0456(15) 0.0614(15) -0.0143(11) 0.0111(11) -0.0067(11)
C10 0.0610(17) 0.0501(18) 0.0692(17) -0.0128(13) -0.0029(14) -0.0201(13)
C11 0.076(2) 0.0621(19) 0.0462(13) 0.0003(15) 0.0021(12) -0.0191(12)
C12 0.0588(15) 0.0497(17) 0.0446(12) 0.0051(12) 0.0155(11) -0.0039(11)
C13 0.0381(10) 0.0334(12) 0.0416(10) 0.0005(9) 0.0072(8) -0.0007(8)
C14 0.0364(11) 0.0365(13) 0.0535(12) -0.0029(9) 0.0074(9) 0.0006(10)
O15 0.0449(10) 0.0629(13) 0.0926(14) -0.0163(9) 0.0257(10) -0.0099(10)
O16 0.0800(13) 0.0533(12) 0.0442(8) -0.0137(10) 0.0219(8) 0.0004(8)
C17 0.0469(12) 0.0278(12) 0.0385(10) 0.0023(9) 0.0023(9) -0.0014(8)
C18 0.0480(13) 0.0375(13) 0.0498(12) 0.0050(10) 0.0019(10) -0.0057(10)
C19 0.0589(16) 0.0576(18) 0.0600(15) 0.0106(13) -0.0145(13) -0.0145(13)
C20 0.091(2) 0.069(2) 0.0378(12) 0.0175(16) -0.0104(13) -0.0045(12)
C21 0.085(2) 0.0582(18) 0.0435(13) 0.0053(15) 0.0141(13) 0.0070(12)
C22 0.0571(14) 0.0460(15) 0.0438(12) -0.0004(11) 0.0073(10) 0.0036(10)
N23 0.0666(15) 0.0406(13) 0.0585(12) -0.0046(11) 0.0030(11) -0.0109(10)
O24 0.0864(18) 0.090(2) 0.170(3) -0.0053(15) 0.0398(19) -0.070(2)
O25 0.0984(19) 0.0518(15) 0.150(3) -0.0230(14) 0.0166(18) -0.0432(16)

loop_
_atom_type_symbol
_atom_type_description
_atom_type_scat_dispersion_real
_atom_type_scat_dispersion_imag
_atom_type_scat_source
C C 0.0033 0.0016 'International Tables Vol C Tables 4.2.6.8 and 6.1.1.4'
H H 0.0000 0.0000 'International Tables Vol C Tables 4.2.6.8 and 6.1.1.4'
N N 0.0061 0.0033 'International Tables Vol C Tables 4.2.6.8 and 6.1.1.4'
O O 0.0106 0.0060 'International Tables Vol C Tables 4.2.6.8 and 6.1.1.4'
Cl Cl 0.1484 0.1585 'International Tables Vol C Tables 4.2.6.8 and 6.1.1.4'

loop_
_geom_angle_atom_site_label_1
_geom_angle_atom_site_label_2
_geom_angle_atom_site_label_3
_geom_angle
_geom_angle_publ_flag
C5 N1 C2 109.9(2) y
C5 N1 C6 115.5(2) y
C2 N1 C6 116.7(2) y
N1 C2 C7 112.53(18) ?
N1 C2 C14 119.12(19) ?
C7 C2 C14 102.47(17) ?
N1 C2 C3 101.81(18) ?
C7 C2 C3 111.16(18) ?
C14 C2 C3 109.93(17) ?
C17 C3 C4 116.0(2) y
C17 C3 C2 114.9(2) y
C4 C3 C2 101.70(17) ?
C17 C3 H3 108.0 ?
C4 C3 H3 108.0 ?
C2 C3 H3 108.0 ?
N23 C4 C5 110.4(2) ?
N23 C4 C3 111.7(2) ?
C5 C4 C3 106.8(2) ?
N23 C4 H4 109.3 ?
C5 C4 H4 109.3 ?
C3 C4 H4 109.3 ?
N1 C5 C4 105.1(2) ?
N1 C5 H5A 110.7 ?
C4 C5 H5A 110.7 ?
N1 C5 H5B 110.7 ?
C4 C5 H5B 110.7 ?
H5A C5 H5B 108.8 ?
N1 C6 H6A 109.5 ?
N1 C6 H6B 109.5 ?
H6A C6 H6B 109.5 ?
N1 C6 H6C 109.5 ?
H6A C6 H6C 109.5 ?
H6B C6 H6C 109.5 ?
O16 C7 C8 127.1(2) ?
O16 C7 C2 125.8(2) ?
C8 C7 C2 107.03(16) ?
C9 C8 C13 121.2(2) ?
C9 C8 C7 128.4(2) ?
C13 C8 C7 110.40(18) ?
C10 C9 C8 117.6(2) ?
C10 C9 H9 121.2 ?
C8 C9 H9 121.2 ?
C9 C10 C11 121.4(3) ?
C9 C10 H10 119.3 ?
C11 C10 H10 119.3 ?
C12 C11 C10 121.0(2) ?
C12 C11 H11 119.5 ?
C10 C11 H11 119.5 ?
C11 C12 C13 118.1(2) ?
C11 C12 H12 120.9 ?
C13 C12 H12 120.9 ?
C12 C13 C8 120.6(2) ?
C12 C13 C14 129.6(2) ?
C8 C13 C14 109.81(18) ?
O15 C14 C13 127.2(2) ?
O15 C14 C2 125.5(2) ?
C13 C14 C2 107.27(17) ?
C18 C17 C22 116.7(2) y
C18 C17 C3 121.7(2) ?
C22 C17 C3 121.6(2) ?
C19 C18 C17 121.6(2) ?
C19 C18 Cl1 117.7(2) ?
C17 C18 Cl1 120.74(17) ?
C20 C19 C18 120.2(3) ?
C20 C19 H19 119.9 ?
C18 C19 H19 119.9 ?
C21 C20 C19 120.1(2) ?
C21 C20 H20 119.9 ?
C19 C20 H20 119.9 ?
C20 C21 C22 119.7(3) ?
C20 C21 H21 120.1 ?
C22 C21 H21 120.1 ?
C21 C22 C17 121.7(2) ?
C21 C22 H22 119.2 ?
C17 C22 H22 119.2 ?
O24 N23 O25 122.3(3) y
O24 N23 C4 120.8(2) y
O25 N23 C4 116.8(2) y

loop_
_geom_bond_atom_site_label_1
_geom_bond_atom_site_label_2
_geom_bond_distance
_geom_bond_publ_flag
Cl1 C18 1.742(3) y
N1 C5 1.441(4) y
N1 C2 1.446(3) y
N1 C6 1.454(4) y
C2 C7 1.542(3) ?
C2 C14 1.538(3) ?
C2 C3 1.555(3) ?
C3 C17 1.517(3) ?
C3 C4 1.530(3) y
C3 H3 0.9800 ?
C4 N23 1.507(3) ?
C4 C5 1.510(4) y
C4 H4 0.9800 ?
C5 H5A 0.9700 ?
C5 H5B 0.9700 ?
C6 H6A 0.9600 ?
C6 H6B 0.9600 ?
C6 H6C 0.9600 ?
C7 O16 1.194(3) y
C7 C8 1.476(3) ?
C8 C9 1.383(3) ?
C8 C13 1.386(3) ?
C9 C10 1.377(4) ?
C9 H9 0.9300 ?
C10 C11 1.381(5) ?
C10 H10 0.9300 ?
C11 C12 1.375(4) ?
C11 H11 0.9300 ?
C12 C13 1.384(3) ?
C12 H12 0.9300 ?
C13 C14 1.475(3) ?
C14 O15 1.197(3) y
C17 C18 1.386(3) ?
C17 C22 1.389(3) ?
C18 C19 1.381(4) ?
C19 C20 1.360(5) ?
C19 H19 0.9300 ?
C20 C21 1.364(5) ?
C20 H20 0.9300 ?
C21 C22 1.385(4) ?
C21 H21 0.9300 ?
C22 H22 0.9300 ?
N23 O24 1.192(3) y
N23 O25 1.195(3) y

loop_
_geom_hbond_atom_site_label_D
_geom_hbond_atom_site_label_H
_geom_hbond_atom_site_label_A
_geom_hbond_site_symmetry_A
_geom_hbond_distance_DH
_geom_hbond_distance_HA
_geom_hbond_distance_DA
_geom_hbond_angle_DHA
C3 H3 Cl1 . 0.98 2.59 3.081(2) 111
C3 H3 O24 . 0.98 2.30 2.719(3) 105
C9 H9 O15 3 0.93 2.38 3.109(3) 135
C21 H21 O16 2_555 0.93 2.60 3.248(3) 127

loop_
_geom_torsion_atom_site_label_1
_geom_torsion_atom_site_label_2
_geom_torsion_atom_site_label_3
_geom_torsion_atom_site_label_4
_geom_torsion
_geom_torsion_publ_flag
C5 N1 C2 C7 156.2(2) ?
C6 N1 C2 C7 -69.7(3) ?
C5 N1 C2 C14 -83.8(3) ?
C6 N1 C2 C14 50.2(3) ?
C5 N1 C2 C3 37.2(3) ?
C6 N1 C2 C3 171.2(2) y
N1 C2 C3 C17 -162.18(17) ?
C7 C2 C3 C17 77.8(2) ?
C14 C2 C3 C17 -35.0(2) ?
N1 C2 C3 C4 -36.1(2) ?
C7 C2 C3 C4 -156.17(16) ?
C14 C2 C3 C4 91.08(19) ?
C17 C3 C4 N23 -89.9(2) ?
C2 C3 C4 N23 144.74(18) ?
C17 C3 C4 C5 149.3(2) ?
C2 C3 C4 C5 24.0(2) ?
C2 N1 C5 C4 -22.1(3) ?
C6 N1 C5 C4 -156.7(2) y
N23 C4 C5 N1 -124.4(2) ?
C3 C4 C5 N1 -2.8(3) ?
N1 C2 C7 O16 -36.8(3) ?
C14 C2 C7 O16 -166.0(2) ?
C3 C2 C7 O16 76.7(3) ?
N1 C2 C7 C8 144.70(19) ?
C14 C2 C7 C8 15.6(2) ?
C3 C2 C7 C8 -101.8(2) ?
O16 C7 C8 C9 -9.0(4) ?
C2 C7 C8 C9 169.5(2) ?
O16 C7 C8 C13 172.9(3) ?
C2 C7 C8 C13 -8.6(3) ?
C13 C8 C9 C10 1.1(4) ?
C7 C8 C9 C10 -176.8(3) ?
C8 C9 C10 C11 0.8(5) ?
C9 C10 C11 C12 -1.6(5) ?
C10 C11 C12 C13 0.5(4) ?
C11 C12 C13 C8 1.4(4) ?
C11 C12 C13 C14 179.8(3) ?
C9 C8 C13 C12 -2.3(4) ?
C7 C8 C13 C12 176.0(2) ?
C9 C8 C13 C14 179.0(2) ?
C7 C8 C13 C14 -2.7(3) ?
C12 C13 C14 O15 14.4(4) ?
C8 C13 C14 O15 -167.1(3) ?
C12 C13 C14 C2 -165.5(2) ?
C8 C13 C14 C2 13.0(3) ?
N1 C2 C14 O15 38.0(4) ?
C7 C2 C14 O15 162.9(2) ?
C3 C2 C14 O15 -78.8(3) ?
N1 C2 C14 C13 -142.1(2) ?
C7 C2 C14 C13 -17.1(2) ?
C3 C2 C14 C13 101.1(2) ?
C4 C3 C17 C18 147.6(2) ?
C2 C3 C17 C18 -94.1(2) ?
C4 C3 C17 C22 -36.1(3) ?
C2 C3 C17 C22 82.2(3) ?
C22 C17 C18 C19 -0.2(4) ?
C3 C17 C18 C19 176.3(2) ?
C22 C17 C18 Cl1 -179.94(19) ?
C3 C17 C18 Cl1 -3.5(3) ?
C17 C18 C19 C20 -0.2(4) ?
Cl1 C18 C19 C20 179.6(2) ?
C18 C19 C20 C21 -0.1(5) ?
C19 C20 C21 C22 0.7(5) ?
C20 C21 C22 C17 -1.2(5) ?
C18 C17 C22 C21 0.9(4) ?
C3 C17 C22 C21 -175.6(2) ?
C5 C4 N23 O24 109.1(4) ?
C3 C4 N23 O24 -9.6(4) ?
C5 C4 N23 O25 -68.4(3) ?
C3 C4 N23 O25 173.0(3) ?
